data_7057044
loop_
_publ_author_name
'Nishino, Kenta'
'Uemura, Kyoya'
'Tanaka, Kazuo'
'Chujo, Yoshiki'

_publ_section_title
;
 Dual emission via remote control of molecular rotation of o-carborane in
 the excited state by the distant substituents in tolane-modified dyads
;
_journal_issue 6
_journal_name_full 'New Journal of Chemistry'
_journal_page_first 4210
_journal_paper_doi 10.1039/C7NJ04283C
_journal_volume 42
_journal_year 2018
_chemical_formula_sum 'C16 H20 B10'
_chemical_formula_weight 320.42
_space_group_crystal_system triclinic
_space_group_IT_number 2
_space_group_name_Hall '-P 1'
_space_group_name_H-M_alt 'P -1'
_symmetry_space_group_name_Hall '-P 1'
_symmetry_space_group_name_H-M 'P -1'
_atom_sites_solution_hydrogens mixed
_audit_creation_method SHELXL-2014/7
_audit_update_record
;
2017-11-04 deposited with the CCDC.
2018-02-01 downloaded from the CCDC.
;
_cell_angle_alpha 72.201(5)
_cell_angle_beta 78.852(6)
_cell_angle_gamma 74.947(5)
_cell_formula_units_Z 2
_cell_length_a 7.3558(5)
_cell_length_b 9.8281(7)
_cell_length_c 13.8221(12)
_cell_measurement_reflns_used 7834
_cell_measurement_temperature 93(2)
_cell_measurement_theta_max 27.58
_cell_measurement_theta_min 3.05
_cell_volume 911.69(12)
_computing_structure_refinement 'SHELXL-2014/7 (Sheldrick, 2014)'
_diffrn_ambient_temperature 93(2)
_diffrn_measured_fraction_theta_full 0.994
_diffrn_measured_fraction_theta_max 0.986
_diffrn_measurement_device_type 'Rigaku R-AXIS RAPID-F'
_diffrn_radiation_type MoK\a
_diffrn_radiation_wavelength 0.71075
_diffrn_reflns_av_R_equivalents 0.0487
_diffrn_reflns_av_unetI/netI 0.1346
_diffrn_reflns_Laue_measured_fraction_full 0.994
_diffrn_reflns_Laue_measured_fraction_max 0.986
_diffrn_reflns_limit_h_max 9
_diffrn_reflns_limit_h_min -9
_diffrn_reflns_limit_k_max 12
_diffrn_reflns_limit_k_min -12
_diffrn_reflns_limit_l_max 17
_diffrn_reflns_limit_l_min -17
_diffrn_reflns_number 8554
_diffrn_reflns_point_group_measured_fraction_full 0.994
_diffrn_reflns_point_group_measured_fraction_max 0.986
_diffrn_reflns_theta_full 25.242
_diffrn_reflns_theta_max 27.482
_diffrn_reflns_theta_min 3.046
_exptl_absorpt_coefficient_mu 0.058
_exptl_crystal_colour colorless
_exptl_crystal_density_diffrn 1.167
_exptl_crystal_description block
_exptl_crystal_F_000 332
_exptl_crystal_size_max 1.000
_exptl_crystal_size_mid 0.600
_exptl_crystal_size_min 0.600
_refine_diff_density_max 0.353
_refine_diff_density_min -0.431
_refine_diff_density_rms 0.080
_refine_ls_extinction_method none
_refine_ls_goodness_of_fit_ref 1.221
_refine_ls_hydrogen_treatment mixed
_refine_ls_matrix_type full
_refine_ls_number_parameters 279
_refine_ls_number_reflns 4123
_refine_ls_number_restraints 0
_refine_ls_restrained_S_all 1.221
_refine_ls_R_factor_all 0.0813
_refine_ls_R_factor_gt 0.0674
_refine_ls_shift/su_max 0.000
_refine_ls_shift/su_mean 0.000
_refine_ls_structure_factor_coef Fsqd
_refine_ls_weighting_details 'w=1/[\s^2^(Fo^2^)+(0.1577P)^2^] where P=(Fo^2^+2Fc^2^)/3'
_refine_ls_weighting_scheme calc
_refine_ls_wR_factor_gt 0.1945
_refine_ls_wR_factor_ref 0.2427
_reflns_Friedel_coverage 0.000
_reflns_number_gt 3255
_reflns_number_total 4123
_reflns_threshold_expression 'I > 2\s(I)'
_cod_data_source_file c7nj04283c2.cif
_cod_data_source_block ydkr
_cod_depositor_comments 'Adding full bibliography for 7057044--7057045.cif.'
_cod_original_cell_volume 911.69(13)
_cod_database_code 7057044
_shelx_shelxl_version_number 2014/7
_shelx_space_group_comment
;
The symmetry employed for this shelxl refinement is uniquely defined
by the following loop, which should always be used as a source of
symmetry information in preference to the above space-group names.
They are only intended as comments.
;
_shelx_estimated_absorpt_t_min 0.945
_shelx_estimated_absorpt_t_max 0.966

loop_
_space_group_symop_operation_xyz
'x, y, z'
'-x, -y, -z'

loop_
_atom_site_label
_atom_site_type_symbol
_atom_site_fract_x
_atom_site_fract_y
_atom_site_fract_z
_atom_site_U_iso_or_equiv
_atom_site_adp_type
_atom_site_occupancy
_atom_site_site_symmetry_order
_atom_site_calc_flag
_atom_site_refinement_flags_posn
_atom_site_refinement_flags_adp
C001 C 0.9430(2) 0.73175(17) 0.32335(12) 0.0260(4) Uani 1 1 d . .
C002 C 1.1165(2) 0.72337(17) 0.24608(12) 0.0261(4) Uani 1 1 d . .
C003 C 0.1257(2) 0.76875(17) 0.66262(13) 0.0285(4) Uani 1 1 d . .
C004 C 0.6174(2) 0.74230(18) 0.46794(12) 0.0282(4) Uani 1 1 d . .
C005 C 0.4476(2) 0.74876(19) 0.53951(13) 0.0303(4) Uani 1 1 d . .
C006 C 0.8831(2) 0.60424(18) 0.38065(13) 0.0306(4) Uani 1 1 d . .
H1 H 0.9530 0.5126 0.3708 0.037 Uiso 1 1 calc R U
C007 C 0.7230(2) 0.60969(19) 0.45169(13) 0.0314(4) Uani 1 1 d . .
H2 H 0.6842 0.5215 0.4901 0.038 Uiso 1 1 calc R U
C008 C 0.1211(2) 0.73219(18) 0.76881(13) 0.0314(4) Uani 1 1 d . .
H3 H 0.2365 0.7004 0.7983 0.038 Uiso 1 1 calc R U
C009 C 0.3025(2) 0.75740(18) 0.59663(13) 0.0309(4) Uani 1 1 d . .
C00A C 0.6772(2) 0.87005(18) 0.41037(13) 0.0307(4) Uani 1 1 d . .
H4 H 0.6073 0.9617 0.4203 0.037 Uiso 1 1 calc R U
C10 C 1.2147(2) 0.86550(18) 0.20135(13) 0.0303(4) Uani 1 1 d . .
H11 H 1.155(3) 0.953(2) 0.2241(15) 0.040(5) Uiso 1 1 d . .
C00C C 0.8373(2) 0.86463(18) 0.33887(13) 0.0311(4) Uani 1 1 d . .
H5 H 0.8755 0.9528 0.2999 0.037 Uiso 1 1 calc R U
C00D C -0.2189(3) 0.78767(19) 0.78874(14) 0.0349(4) Uani 1 1 d . .
H6 H -0.3367 0.7936 0.8317 0.042 Uiso 1 1 calc R U
C00E C -0.2151(3) 0.8247(2) 0.68351(15) 0.0381(5) Uani 1 1 d . .
H7 H -0.3309 0.8565 0.6544 0.046 Uiso 1 1 calc R U
C00F C -0.0498(2) 0.74186(19) 0.83114(14) 0.0344(4) Uani 1 1 d . .
H8 H -0.0517 0.7171 0.9033 0.041 Uiso 1 1 calc R U
C00G C -0.0442(3) 0.8159(2) 0.62016(14) 0.0352(4) Uani 1 1 d . .
H9 H -0.0430 0.8419 0.5480 0.042 Uiso 1 1 calc R U
B00H B 1.3278(3) 0.7169(2) 0.28711(14) 0.0308(4) Uani 1 1 d . .
H10 H 1.321(3) 0.725(2) 0.3638(16) 0.047(6) Uiso 1 1 d . .
B1 B 1.2892(3) 0.5670(2) 0.25487(15) 0.0296(4) Uani 1 1 d . .
H14 H 1.267(3) 0.470(2) 0.3173(16) 0.042(6) Uiso 1 1 d . .
B00J B 1.3937(3) 0.5737(2) 0.12753(16) 0.0345(5) Uani 1 1 d . .
H12 H 1.446(3) 0.471(3) 0.1016(18) 0.052(6) Uiso 1 1 d . .
B00K B 1.1439(3) 0.6350(2) 0.15385(15) 0.0324(5) Uani 1 1 d . .
H13 H 1.024(3) 0.583(2) 0.1555(16) 0.047(6) Uiso 1 1 d . .
B00L B 1.5053(3) 0.6257(2) 0.20987(15) 0.0317(4) Uani 1 1 d . .
H16 H 1.638(3) 0.557(3) 0.2396(18) 0.054(6) Uiso 1 1 d . .
B00M B 1.0927(3) 0.8289(2) 0.12176(14) 0.0319(4) Uani 1 1 d . .
H19 H 0.951(3) 0.904(2) 0.1093(17) 0.044(6) Uiso 1 1 d . .
B00N B 1.4960(3) 0.7304(2) 0.07967(15) 0.0329(4) Uani 1 1 d . .
H0 H 1.627(3) 0.734(2) 0.0236(15) 0.037(5) Uiso 1 1 d . .
B00O B 1.3097(3) 0.8872(2) 0.07743(16) 0.0350(5) Uani 1 1 d . .
H18 H 1.299(3) 1.002(3) 0.0316(17) 0.050(6) Uiso 1 1 d . .
B00P B 1.2706(3) 0.7372(3) 0.04548(15) 0.0369(5) Uani 1 1 d . .
H17 H 1.249(3) 0.744(3) -0.0331(19) 0.061(7) Uiso 1 1 d . .
B00Q B 1.4541(3) 0.8189(2) 0.17831(15) 0.0336(5) Uani 1 1 d . .
H15 H 1.537(3) 0.890(2) 0.1910(16) 0.043(6) Uiso 1 1 d . .

loop_
_atom_site_aniso_label
_atom_site_aniso_U_11
_atom_site_aniso_U_22
_atom_site_aniso_U_33
_atom_site_aniso_U_23
_atom_site_aniso_U_13
_atom_site_aniso_U_12
C001 0.0312(8) 0.0260(8) 0.0223(8) -0.0075(6) -0.0037(6) -0.0075(6)
C002 0.0346(9) 0.0223(8) 0.0224(8) -0.0056(6) -0.0038(6) -0.0082(6)
C003 0.0338(8) 0.0230(8) 0.0304(8) -0.0093(6) -0.0017(7) -0.0081(6)
C004 0.0316(8) 0.0328(9) 0.0234(8) -0.0084(6) -0.0050(6) -0.0102(7)
C005 0.0355(9) 0.0306(9) 0.0267(8) -0.0089(7) -0.0047(7) -0.0085(7)
C006 0.0356(9) 0.0239(8) 0.0321(9) -0.0089(7) -0.0008(7) -0.0070(7)
C007 0.0360(9) 0.0289(9) 0.0301(9) -0.0077(7) 0.0001(7) -0.0118(7)
C008 0.0338(9) 0.0293(9) 0.0313(9) -0.0089(7) -0.0050(7) -0.0054(7)
C009 0.0401(9) 0.0279(9) 0.0272(8) -0.0087(7) -0.0045(7) -0.0099(7)
C00A 0.0340(9) 0.0262(8) 0.0316(9) -0.0103(7) -0.0013(7) -0.0049(7)
C10 0.0356(9) 0.0261(9) 0.0319(9) -0.0067(7) -0.0040(7) -0.0128(7)
C00C 0.0398(9) 0.0253(8) 0.0275(8) -0.0058(6) -0.0019(7) -0.0090(7)
C00D 0.0373(9) 0.0297(9) 0.0406(10) -0.0149(7) 0.0045(7) -0.0124(7)
C00E 0.0354(9) 0.0418(10) 0.0419(10) -0.0165(8) -0.0056(8) -0.0097(8)
C00F 0.0407(10) 0.0309(9) 0.0311(9) -0.0093(7) 0.0004(7) -0.0093(7)
C00G 0.0391(9) 0.0379(10) 0.0320(9) -0.0121(7) -0.0055(7) -0.0102(8)
B00H 0.0367(10) 0.0315(10) 0.0257(9) -0.0087(7) -0.0050(7) -0.0080(8)
B1 0.0334(9) 0.0249(9) 0.0300(10) -0.0089(7) -0.0007(7) -0.0057(7)
B00J 0.0389(10) 0.0371(11) 0.0323(10) -0.0145(8) 0.0005(8) -0.0143(9)
B00K 0.0410(11) 0.0352(10) 0.0268(9) -0.0136(8) -0.0007(8) -0.0145(9)
B00L 0.0320(10) 0.0339(10) 0.0284(9) -0.0093(8) -0.0005(7) -0.0071(8)
B00M 0.0363(10) 0.0355(10) 0.0224(9) -0.0026(7) -0.0038(7) -0.0115(8)
B00N 0.0348(10) 0.0382(11) 0.0264(9) -0.0086(8) 0.0006(7) -0.0122(8)
B00O 0.0379(10) 0.0350(10) 0.0291(10) -0.0012(8) -0.0005(8) -0.0141(8)
B00P 0.0400(11) 0.0495(13) 0.0244(9) -0.0100(9) -0.0022(8) -0.0166(10)
B00Q 0.0374(10) 0.0337(10) 0.0327(10) -0.0097(8) -0.0021(8) -0.0136(8)

loop_
_atom_type_symbol
_atom_type_description
_atom_type_scat_dispersion_real
_atom_type_scat_dispersion_imag
_atom_type_scat_source
C C 0.0033 0.0016 'International Tables Vol C Tables 4.2.6.8 and 6.1.1.4'
H H 0.0000 0.0000 'International Tables Vol C Tables 4.2.6.8 and 6.1.1.4'
B B 0.0013 0.0007 'International Tables Vol C Tables 4.2.6.8 and 6.1.1.4'

loop_
_geom_angle_atom_site_label_1
_geom_angle_atom_site_label_2
_geom_angle_atom_site_label_3
_geom_angle
C006 C001 C00C 118.49(15)
C006 C001 C002 119.75(14)
C00C C001 C002 121.75(14)
C001 C002 C10 118.54(13)
C001 C002 B00K 122.06(13)
C10 C002 B00K 109.96(12)
C001 C002 B1 121.72(13)
C10 C002 B1 109.30(12)
B00K C002 B1 62.91(11)
C001 C002 B00M 117.33(13)
C10 C002 B00M 61.14(10)
B00K C002 B00M 62.17(11)
B1 C002 B00M 113.80(13)
C001 C002 B00H 116.34(13)
C10 C002 B00H 60.84(10)
B00K C002 B00H 113.86(13)
B1 C002 B00H 61.70(10)
B00M C002 B00H 113.86(12)
C00G C003 C008 119.30(16)
C00G C003 C009 119.52(16)
C008 C003 C009 121.17(15)
C007 C004 C00A 118.28(15)
C007 C004 C005 121.19(15)
C00A C004 C005 120.50(15)
C009 C005 C004 177.77(17)
C007 C006 C001 120.65(15)
C007 C006 H1 119.7
C001 C006 H1 119.7
C006 C007 C004 121.07(15)
C006 C007 H2 119.5
C004 C007 H2 119.5
C00F C008 C003 120.44(16)
C00F C008 H3 119.8
C003 C008 H3 119.8
C005 C009 C003 178.37(17)
C00C C00A C004 120.65(15)
C00C C00A H4 119.7
C004 C00A H4 119.7
C002 C10 B00O 112.52(13)
C002 C10 B00Q 112.89(13)
B00O C10 B00Q 63.32(12)
C002 C10 B00H 62.40(10)
B00O C10 B00H 115.70(14)
B00Q C10 B00H 62.91(11)
C002 C10 B00M 62.10(10)
B00O C10 B00M 62.65(11)
B00Q C10 B00M 115.60(14)
B00H C10 B00M 116.00(13)
C002 C10 H11 118.4(12)
B00O C10 H11 118.0(12)
B00Q C10 H11 119.8(11)
B00H C10 H11 117.8(12)
B00M C10 H11 115.0(12)
C00A C00C C001 120.85(15)
C00A C00C H5 119.6
C001 C00C H5 119.6
C00E C00D C00F 119.62(17)
C00E C00D H6 120.2
C00F C00D H6 120.2
C00D C00E C00G 120.70(17)
C00D C00E H7 119.7
C00G C00E H7 119.7
C008 C00F C00D 120.17(17)
C008 C00F H8 119.9
C00D C00F H8 119.9
C00E C00G C003 119.77(17)
C00E C00G H9 120.1
C003 C00G H9 120.1
C10 B00H C002 56.76(9)
C10 B00H B00L 103.88(13)
C002 B00H B00L 104.92(13)
C10 B00H B1 103.51(13)
C002 B00H B1 58.45(10)
B00L B00H B1 60.19(11)
C10 B00H B00Q 58.09(10)
C002 B00H B00Q 104.48(13)
B00L B00H B00Q 60.06(11)
B1 B00H B00Q 107.77(13)
C10 B00H H10 117.6(12)
C002 B00H H10 117.3(10)
B00L B00H H10 132.0(11)
B1 B00H H10 125.3(11)
B00Q B00H H10 123.9(10)
C002 B1 B00J 105.18(13)
C002 B1 B00L 105.59(13)
B00J B1 B00L 60.43(11)
C002 B1 B00H 59.85(10)
B00J B1 B00H 108.37(13)
B00L B1 B00H 59.66(11)
C002 B1 B00K 58.44(10)
B00J B1 B00K 60.24(11)
B00L B1 B00K 108.59(13)
B00H B1 B00K 108.68(13)
C002 B1 H14 117.9(10)
B00J B1 H14 127.7(11)
B00L B1 H14 126.4(10)
B00H B1 H14 118.1(11)
B00K B1 H14 120.0(10)
B1 B00J B00N 107.96(13)
B1 B00J B00K 60.26(11)
B00N B00J B00K 107.96(14)
B1 B00J B00L 59.75(11)
B00N B00J B00L 60.20(11)
B00K B00J B00L 108.08(14)
B1 B00J B00P 107.70(14)
B00N B00J B00P 60.15(12)
B00K B00J B00P 59.53(11)
B00L B00J B00P 108.06(14)
B1 B00J H12 120.8(12)
B00N B00J H12 124.8(11)
B00K B00J H12 117.5(11)
B00L B00J H12 125.2(12)
B00P B00J H12 120.2(12)
C002 B00K B00P 105.03(13)
C002 B00K B00M 59.59(10)
B00P B00K B00M 59.20(11)
C002 B00K B00J 104.77(13)
B00P B00K B00J 60.56(12)
B00M B00K B00J 107.89(13)
C002 B00K B1 58.65(10)
B00P B00K B1 107.91(14)
B00M B00K B1 108.25(13)
B00J B00K B1 59.50(11)
C002 B00K H13 115.4(11)
B00P B00K H13 127.9(11)
B00M B00K H13 116.2(11)
B00J B00K H13 130.8(11)
B1 B00K H13 120.6(11)
B00H B00L B1 60.15(10)
B00H B00L B00Q 60.48(11)
B1 B00L B00Q 108.07(14)
B00H B00L B00J 108.27(13)
B1 B00L B00J 59.82(11)
B00Q B00L B00J 107.77(14)
B00H B00L B00N 108.43(14)
B1 B00L B00N 107.75(14)
B00Q B00L B00N 59.81(11)
B00J B00L B00N 59.87(11)
B00H B00L H16 120.9(13)
B1 B00L H16 120.3(12)
B00Q B00L H16 123.0(13)
B00J B00L H16 121.2(13)
B00N B00L H16 122.9(12)
C10 B00M C002 56.76(9)
C10 B00M B00P 103.89(13)
C002 B00M B00P 104.94(14)
C10 B00M B00O 58.03(11)
C002 B00M B00O 104.49(13)
B00P B00M B00O 60.17(12)
C10 B00M B00K 103.40(13)
C002 B00M B00K 58.24(10)
B00P B00M B00K 60.43(12)
B00O B00M B00K 108.00(14)
C10 B00M H19 114.9(11)
C002 B00M H19 115.6(11)
B00P B00M H19 134.5(11)
B00O B00M H19 123.2(11)
B00K B00M H19 126.8(11)
B00Q B00N B00O 60.14(11)
B00Q B00N B00J 107.69(13)
B00O B00N B00J 107.73(13)
B00Q B00N B00L 59.65(11)
B00O B00N B00L 107.70(13)
B00J B00N B00L 59.93(11)
B00Q B00N B00P 107.67(14)
B00O B00N B00P 59.42(12)
B00J B00N B00P 60.35(11)
B00L B00N B00P 108.00(13)
B00Q B00N H0 120.2(10)
B00O B00N H0 121.4(10)
B00J B00N H0 123.1(10)
B00L B00N H0 121.3(10)
B00P B00N H0 123.2(10)
C10 B00O B00P 104.29(13)
C10 B00O B00M 59.32(10)
B00P B00O B00M 59.41(12)
C10 B00O B00N 104.12(14)
B00P B00O B00N 60.74(12)
B00M B00O B00N 108.41(14)
C10 B00O B00Q 58.39(11)
B00P B00O B00Q 108.49(15)
B00M B00O B00Q 108.76(13)
B00N B00O B00Q 59.85(12)
C10 B00O H18 114.7(11)
B00P B00O H18 129.4(11)
B00M B00O H18 115.9(11)
B00N B00O H18 131.5(11)
B00Q B00O H18 118.9(11)
B00M B00P B00O 60.42(12)
B00M B00P B00K 60.37(11)
B00O B00P B00K 108.16(14)
B00M B00P B00N 108.49(14)
B00O B00P B00N 59.84(12)
B00K B00P B00N 107.74(14)
B00M B00P B00J 108.30(14)
B00O B00P B00J 107.39(14)
B00K B00P B00J 59.90(12)
B00N B00P B00J 59.50(11)
B00M B00P H17 120.0(13)
B00O B00P H17 122.1(13)
B00K B00P H17 120.7(12)
B00N B00P H17 123.2(12)
B00J B00P H17 122.6(13)
C10 B00Q B00L 104.11(13)
C10 B00Q B00N 104.16(14)
B00L B00Q B00N 60.54(11)
C10 B00Q B00H 58.99(10)
B00L B00Q B00H 59.47(11)
B00N B00Q B00H 108.21(13)
C10 B00Q B00O 58.29(11)
B00L B00Q B00O 108.29(14)
B00N B00Q B00O 60.00(12)
B00H B00Q B00O 108.30(13)
C10 B00Q H15 117.8(11)
B00L B00Q H15 127.7(11)
B00N B00Q H15 128.8(11)
B00H B00Q H15 117.8(11)
B00O B00Q H15 119.6(11)

loop_
_geom_bond_atom_site_label_1
_geom_bond_atom_site_label_2
_geom_bond_distance
C001 C006 1.392(2)
C001 C00C 1.391(2)
C001 C002 1.500(2)
C002 C10 1.637(2)
C002 B00K 1.705(2)
C002 B1 1.709(2)
C002 B00M 1.730(2)
C002 B00H 1.734(2)
C003 C00G 1.392(2)
C003 C008 1.396(2)
C003 C009 1.437(2)
C004 C007 1.392(2)
C004 C00A 1.394(2)
C004 C005 1.436(2)
C005 C009 1.199(2)
C006 C007 1.381(2)
C006 H1 0.9500
C007 H2 0.9500
C008 C00F 1.379(2)
C008 H3 0.9500
C00A C00C 1.385(2)
C00A H4 0.9500
C10 B00O 1.691(3)
C10 B00Q 1.693(3)
C10 B00H 1.709(2)
C10 B00M 1.714(3)
C10 H11 0.97(2)
C00C H5 0.9500
C00D C00E 1.384(3)
C00D C00F 1.387(3)
C00D H6 0.9500
C00E C00G 1.385(2)
C00E H7 0.9500
C00F H8 0.9500
C00G H9 0.9500
B00H B00L 1.757(3)
B00H B1 1.766(3)
B00H B00Q 1.775(3)
B00H H10 1.08(2)
B1 B00J 1.768(3)
B1 B00L 1.767(3)
B1 B00K 1.782(3)
B1 H14 1.10(2)
B00J B00N 1.778(3)
B00J B00K 1.781(3)
B00J B00L 1.779(3)
B00J B00P 1.793(3)
B00J H12 1.12(2)
B00K B00P 1.774(3)
B00K B00M 1.773(3)
B00K H13 1.12(2)
B00L B00Q 1.768(3)
B00L B00N 1.784(3)
B00L H16 1.11(2)
B00M B00P 1.752(3)
B00M B00O 1.770(3)
B00M H19 1.12(2)
B00N B00Q 1.771(3)
B00N B00O 1.773(3)
B00N B00P 1.789(3)
B00N H0 1.117(19)
B00O B00P 1.766(3)
B00O B00Q 1.776(3)
B00O H18 1.10(2)
B00P H17 1.11(2)
B00Q H15 1.11(2)

loop_
_geom_torsion_atom_site_label_1
_geom_torsion_atom_site_label_2
_geom_torsion_atom_site_label_3
_geom_torsion_atom_site_label_4
_geom_torsion
C006 C001 C002 C10 -164.63(14)
C00C C001 C002 C10 16.2(2)
C006 C001 C002 B00K 52.3(2)
C00C C001 C002 B00K -126.80(17)
C006 C001 C002 B1 -23.5(2)
C00C C001 C002 B1 157.36(15)
C006 C001 C002 B00M 125.08(16)
C00C C001 C002 B00M -54.0(2)
C006 C001 C002 B00H -95.10(17)
C00C C001 C002 B00H 85.77(18)
C00C C001 C006 C007 -0.4(2)
C002 C001 C006 C007 -179.57(14)
C001 C006 C007 C004 0.0(3)
C00A C004 C007 C006 0.1(2)
C005 C004 C007 C006 178.06(14)
C00G C003 C008 C00F 0.3(2)
C009 C003 C008 C00F -179.14(15)
C007 C004 C00A C00C 0.1(2)
C005 C004 C00A C00C -177.85(14)
C001 C002 C10 B00O -145.80(14)
B00K C002 C10 B00O 1.37(18)
B1 C002 C10 B00O 68.65(16)
B00M C002 C10 B00O -38.53(14)
B00H C002 C10 B00O 108.24(15)
C001 C002 C10 B00Q 144.84(14)
B00K C002 C10 B00Q -67.99(17)
B1 C002 C10 B00Q -0.71(18)
B00M C002 C10 B00Q -107.88(16)
B00H C002 C10 B00Q 38.88(13)
C001 C002 C10 B00H 105.96(15)
B00K C002 C10 B00H -106.87(14)
B1 C002 C10 B00H -39.59(13)
B00M C002 C10 B00H -146.76(14)
C001 C002 C10 B00M -107.28(16)
B00K C002 C10 B00M 39.89(13)
B1 C002 C10 B00M 107.18(14)
B00H C002 C10 B00M 146.76(14)
C004 C00A C00C C001 -0.5(2)
C006 C001 C00C C00A 0.6(2)
C002 C001 C00C C00A 179.78(14)
C00F C00D C00E C00G 0.3(3)
C003 C008 C00F C00D 0.2(3)
C00E C00D C00F C008 -0.5(3)
C00D C00E C00G C003 0.3(3)
C008 C003 C00G C00E -0.6(3)
C009 C003 C00G C00E 178.93(15)
B00O C10 B00H C002 -103.19(15)
B00Q C10 B00H C002 -139.50(14)
B00M C10 B00H C002 -32.61(13)
C002 C10 B00H B00L 98.92(13)
B00O C10 B00H B00L -4.27(18)
B00Q C10 B00H B00L -40.58(13)
B00M C10 B00H B00L 66.31(17)
C002 C10 B00H B1 36.77(12)
B00O C10 B00H B1 -66.41(16)
B00Q C10 B00H B1 -102.72(14)
B00M C10 B00H B1 4.16(18)
C002 C10 B00H B00Q 139.50(14)
B00O C10 B00H B00Q 36.31(14)
B00M C10 B00H B00Q 106.89(16)
C001 C002 B00H C10 -109.53(15)
B00K C002 B00H C10 100.40(14)
B1 C002 B00H C10 136.91(13)
B00M C002 B00H C10 31.66(13)
C001 C002 B00H B00L 153.45(13)
C10 C002 B00H B00L -97.02(14)
B00K C002 B00H B00L 3.38(17)
B1 C002 B00H B00L 39.89(12)
B00M C002 B00H B00L -65.36(17)
C001 C002 B00H B1 113.56(15)
C10 C002 B00H B1 -136.91(13)
B00K C002 B00H B1 -36.51(13)
B00M C002 B00H B1 -105.25(15)
C001 C002 B00H B00Q -144.24(14)
C10 C002 B00H B00Q -34.71(12)
B00K C002 B00H B00Q 65.69(16)
B1 C002 B00H B00Q 102.20(14)
B00M C002 B00H B00Q -3.05(18)
C001 C002 B1 B00J 152.24(14)
C10 C002 B1 B00J -63.51(15)
B00K C002 B1 B00J 39.62(12)
B00M C002 B1 B00J 2.64(17)
B00H C002 B1 B00J -102.71(14)
C001 C002 B1 B00L -144.83(14)
C10 C002 B1 B00L -0.58(17)
B00K C002 B1 B00L 102.54(14)
B00M C002 B1 B00L 65.56(16)
B00H C002 B1 B00L -39.79(12)
C001 C002 B1 B00H -105.05(16)
C10 C002 B1 B00H 39.20(12)
B00K C002 B1 B00H 142.33(13)
B00M C002 B1 B00H 105.35(14)
C001 C002 B1 B00K 112.62(16)
C10 C002 B1 B00K -103.13(13)
B00M C002 B1 B00K -36.98(13)
B00H C002 B1 B00K -142.33(13)
C10 B00H B1 C002 -35.98(11)
B00L B00H B1 C002 -134.42(13)
B00Q B00H B1 C002 -96.39(14)
C10 B00H B1 B00J 61.27(16)
C002 B00H B1 B00J 97.25(14)
B00L B00H B1 B00J -37.17(13)
B00Q B00H B1 B00J 0.86(18)
C10 B00H B1 B00L 98.44(14)
C002 B00H B1 B00L 134.42(13)
B00Q B00H B1 B00L 38.03(13)
C10 B00H B1 B00K -2.64(17)
C002 B00H B1 B00K 33.35(12)
B00L B00H B1 B00K -101.07(15)
B00Q B00H B1 B00K -63.05(17)
C002 B1 B00J B00N 62.10(16)
B00L B1 B00J B00N -37.46(13)
B00H B1 B00J B00N -0.63(18)
B00K B1 B00J B00N 100.84(15)
C002 B1 B00J B00K -38.75(12)
B00L B1 B00J B00K -138.31(14)
B00H B1 B00J B00K -101.47(15)
C002 B1 B00J B00L 99.56(14)
B00H B1 B00J B00L 36.83(13)
B00K B1 B00J B00L 138.31(14)
C002 B1 B00J B00P -1.42(17)
B00L B1 B00J B00P -100.99(15)
B00H B1 B00J B00P -64.15(17)
B00K B1 B00J B00P 37.32(13)
C001 C002 B00K B00P 145.81(15)
C10 C002 B00K B00P 0.00(18)
B1 C002 B00K B00P -102.08(15)
B00M C002 B00K B00P 39.43(13)
B00H C002 B00K B00P -66.04(17)
C001 C002 B00K B00M 106.37(16)
C10 C002 B00K B00M -39.43(12)
B1 C002 B00K B00M -141.51(13)
B00H C002 B00K B00M -105.47(14)
C001 C002 B00K B00J -151.29(14)
C10 C002 B00K B00J 62.91(16)
B1 C002 B00K B00J -39.17(12)
B00M C002 B00K B00J 102.34(14)
B00H C002 B00K B00J -3.13(18)
C001 C002 B00K B1 -112.11(16)
C10 C002 B00K B1 102.08(13)
B00M C002 B00K B1 141.51(13)
B00H C002 B00K B1 36.04(13)
B1 B00J B00K C002 38.76(12)
B00N B00J B00K C002 -62.08(16)
B00L B00J B00K C002 1.58(17)
B00P B00J B00K C002 -99.16(14)
B1 B00J B00K B00P 137.92(14)
B00N B00J B00K B00P 37.08(13)
B00L B00J B00K B00P 100.74(15)
B1 B00J B00K B00M 101.06(14)
B00N B00J B00K B00M 0.22(18)
B00L B00J B00K B00M 63.87(17)
B00P B00J B00K B00M -36.86(13)
B00N B00J B00K B1 -100.84(14)
B00L B00J B00K B1 -37.19(13)
B00P B00J B00K B1 -137.92(14)
B00J B1 B00K C002 -134.85(13)
B00L B1 B00K C002 -97.24(14)
B00H B1 B00K C002 -33.91(12)
C002 B1 B00K B00P 97.02(14)
B00J B1 B00K B00P -37.83(14)
B00L B1 B00K B00P -0.22(19)
B00H B1 B00K B00P 63.11(17)
C002 B1 B00K B00M 34.41(12)
B00J B1 B00K B00M -100.44(14)
B00L B1 B00K B00M -62.83(17)
B00H B1 B00K B00M 0.50(18)
C002 B1 B00K B00J 134.85(13)
B00L B1 B00K B00J 37.61(13)
B00H B1 B00K B00J 100.94(14)
C10 B00H B00L B1 -97.80(14)
C002 B00H B00L B1 -39.04(12)
B00Q B00H B00L B1 -137.39(14)
C10 B00H B00L B00Q 39.59(12)
C002 B00H B00L B00Q 98.35(13)
B1 B00H B00L B00Q 137.39(14)
C10 B00H B00L B00J -60.92(16)
C002 B00H B00L B00J -2.16(17)
B1 B00H B00L B00J 36.88(13)
B00Q B00H B00L B00J -100.51(15)
C10 B00H B00L B00N 2.52(17)
C002 B00H B00L B00N 61.28(16)
B1 B00H B00L B00N 100.32(15)
B00Q B00H B00L B00N -37.07(13)
C002 B1 B00L B00H 39.88(12)
B00J B1 B00L B00H 138.76(14)
B00K B1 B00L B00H 101.23(15)
C002 B1 B00L B00Q 1.59(17)
B00J B1 B00L B00Q 100.46(15)
B00H B1 B00L B00Q -38.29(13)
B00K B1 B00L B00Q 62.93(17)
C002 B1 B00L B00J -98.88(14)
B00H B1 B00L B00J -138.76(14)
B00K B1 B00L B00J -37.53(13)
C002 B1 B00L B00N -61.61(16)
B00J B1 B00L B00N 37.27(13)
B00H B1 B00L B00N -101.49(15)
B00K B1 B00L B00N -0.26(18)
B1 B00J B00L B00H -37.02(13)
B00N B00J B00L B00H 101.15(15)
B00K B00J B00L B00H 0.39(18)
B00P B00J B00L B00H 63.35(17)
B00N B00J B00L B1 138.18(14)
B00K B00J B00L B1 37.41(13)
B00P B00J B00L B1 100.37(15)
B1 B00J B00L B00Q -100.98(15)
B00N B00J B00L B00Q 37.20(13)
B00K B00J B00L B00Q -63.57(17)
B00P B00J B00L B00Q -0.61(18)
B1 B00J B00L B00N -138.18(14)
B00K B00J B00L B00N -100.77(15)
B00P B00J B00L B00N -37.81(13)
B00O C10 B00M C002 139.63(14)
B00Q C10 B00M C002 103.56(15)
B00H C10 B00M C002 32.71(13)
C002 C10 B00M B00P -98.95(14)
B00O C10 B00M B00P 40.68(13)
B00Q C10 B00M B00P 4.61(18)
B00H C10 B00M B00P -66.24(17)
C002 C10 B00M B00O -139.63(14)
B00Q C10 B00M B00O -36.07(14)
B00H C10 B00M B00O -106.91(16)
C002 C10 B00M B00K -36.57(12)
B00O C10 B00M B00K 103.05(15)
B00Q C10 B00M B00K 66.99(16)
B00H C10 B00M B00K -3.86(18)
C001 C002 B00M C10 109.22(15)
B00K C002 B00M C10 -137.02(14)
B1 C002 B00M C10 -99.75(14)
B00H C002 B00M C10 -31.56(13)
C001 C002 B00M B00P -153.76(13)
C10 C002 B00M B00P 97.01(14)
B00K C002 B00M B00P -40.01(13)
B1 C002 B00M B00P -2.74(17)
B00H C002 B00M B00P 65.46(17)
C001 C002 B00M B00O 143.81(14)
C10 C002 B00M B00O 34.58(13)
B00K C002 B00M B00O -102.44(15)
B1 C002 B00M B00O -65.17(17)
B00H C002 B00M B00O 3.02(19)
C001 C002 B00M B00K -113.75(15)
C10 C002 B00M B00K 137.02(14)
B1 C002 B00M B00K 37.27(13)
B00H C002 B00M B00K 105.47(15)
C002 B00K B00M C10 35.88(11)
B00P B00K B00M C10 -98.54(14)
B00J B00K B00M C10 -61.08(16)
B1 B00K B00M C10 1.85(17)
B00P B00K B00M C002 -134.42(14)
B00J B00K B00M C002 -96.96(14)
B1 B00K B00M C002 -34.03(12)
C002 B00K B00M B00P 134.42(14)
B00J B00K B00M B00P 37.46(13)
B1 B00K B00M B00P 100.39(15)
C002 B00K B00M B00O 96.22(14)
B00P B00K B00M B00O -38.20(13)
B00J B00K B00M B00O -0.74(18)
B1 B00K B00M B00O 62.18(17)
B1 B00J B00N B00Q 0.16(18)
B00K B00J B00N B00Q 63.86(17)
B00L B00J B00N B00Q -37.11(13)
B00P B00J B00N B00Q 100.67(15)
B1 B00J B00N B00O -63.32(17)
B00K B00J B00N B00O 0.38(18)
B00L B00J B00N B00O -100.59(15)
B00P B00J B00N B00O 37.20(13)
B1 B00J B00N B00L 37.27(13)
B00K B00J B00N B00L 100.97(15)
B00P B00J B00N B00L 137.78(15)
B1 B00J B00N B00P -100.51(15)
B00K B00J B00N B00P -36.81(13)
B00L B00J B00N B00P -137.78(15)
B00H B00L B00N B00Q 37.36(13)
B1 B00L B00N B00Q 100.99(15)
B00J B00L B00N B00Q 138.23(14)
B00H B00L B00N B00O -0.24(18)
B1 B00L B00N B00O 63.39(17)
B00Q B00L B00N B00O -37.59(13)
B00J B00L B00N B00O 100.64(15)
B00H B00L B00N B00J -100.87(15)
B1 B00L B00N B00J -37.25(13)
B00Q B00L B00N B00J -138.23(14)
B00H B00L B00N B00P -62.99(18)
B1 B00L B00N B00P 0.64(19)
B00Q B00L B00N B00P -100.35(15)
B00J B00L B00N B00P 37.88(14)
C002 C10 B00O B00P -2.09(18)
B00Q C10 B00O B00P 103.16(15)
B00H C10 B00O B00P 67.00(17)
B00M C10 B00O B00P -40.39(14)
C002 C10 B00O B00M 38.30(13)
B00Q C10 B00O B00M 143.54(15)
B00H C10 B00O B00M 107.38(15)
C002 C10 B00O B00N -64.96(16)
B00Q C10 B00O B00N 40.29(13)
B00H C10 B00O B00N 4.13(18)
B00M C10 B00O B00N -103.26(15)
C002 C10 B00O B00Q -105.24(15)
B00H C10 B00O B00Q -36.16(13)
B00M C10 B00O B00Q -143.54(15)
C002 B00M B00O C10 -34.03(12)
B00P B00M B00O C10 -133.16(15)
B00K B00M B00O C10 -94.84(14)
C10 B00M B00O B00P 133.16(15)
C002 B00M B00O B00P 99.14(15)
B00K B00M B00O B00P 38.32(13)
C10 B00M B00O B00N 95.82(15)
C002 B00M B00O B00N 61.80(17)
B00P B00M B00O B00N -37.34(13)
B00K B00M B00O B00N 0.98(18)
C10 B00M B00O B00Q 32.31(13)
C002 B00M B00O B00Q -1.72(19)
B00P B00M B00O B00Q -100.85(16)
B00K B00M B00O B00Q -62.53(18)
B00Q B00N B00O C10 -39.56(12)
B00J B00N B00O C10 61.07(16)
B00L B00N B00O C10 -2.18(17)
B00P B00N B00O C10 98.67(14)
B00Q B00N B00O B00P -138.23(14)
B00J B00N B00O B00P -37.61(13)
B00L B00N B00O B00P -100.85(15)
B00Q B00N B00O B00M -101.47(15)
B00J B00N B00O B00M -0.84(18)
B00L B00N B00O B00M -64.09(17)
B00P B00N B00O B00M 36.76(13)
B00J B00N B00O B00Q 100.62(14)
B00L B00N B00O B00Q 37.38(13)
B00P B00N B00O B00Q 138.23(14)
C10 B00M B00P B00O -39.60(12)
C002 B00M B00P B00O -98.37(14)
B00K B00M B00P B00O -137.31(14)
C10 B00M B00P B00K 97.71(14)
C002 B00M B00P B00K 38.94(12)
B00O B00M B00P B00K 137.31(14)
C10 B00M B00P B00N -2.63(18)
C002 B00M B00P B00N -61.40(17)
B00O B00M B00P B00N 36.97(13)
B00K B00M B00P B00N -100.34(15)
C10 B00M B00P B00J 60.43(17)
C002 B00M B00P B00J 1.66(17)
B00O B00M B00P B00J 100.03(15)
B00K B00M B00P B00J -37.28(13)
C10 B00O B00P B00M 40.34(13)
B00N B00O B00P B00M 138.73(14)
B00Q B00O B00P B00M 101.32(15)
C10 B00O B00P B00K 2.00(19)
B00M B00O B00P B00K -38.34(14)
B00N B00O B00P B00K 100.39(15)
B00Q B00O B00P B00K 62.99(18)
C10 B00O B00P B00N -98.39(15)
B00M B00O B00P B00N -138.73(14)
B00Q B00O B00P B00N -37.40(13)
C10 B00O B00P B00J -61.23(17)
B00M B00O B00P B00J -101.57(15)
B00N B00O B00P B00J 37.15(13)
B00Q B00O B00P B00J -0.25(19)
C002 B00K B00P B00M -39.63(12)
B00J B00K B00P B00M -138.35(14)
B1 B00K B00P B00M -100.99(14)
C002 B00K B00P B00O -1.27(19)
B00M B00K B00P B00O 38.36(14)
B00J B00K B00P B00O -99.99(15)
B1 B00K B00P B00O -62.63(18)
C002 B00K B00P B00N 61.97(18)
B00M B00K B00P B00N 101.60(16)
B00J B00K B00P B00N -36.75(13)
B1 B00K B00P B00N 0.61(19)
C002 B00K B00P B00J 98.72(15)
B00M B00K B00P B00J 138.35(14)
B1 B00K B00P B00J 37.36(13)
B00Q B00N B00P B00M 0.11(19)
B00O B00N B00P B00M -37.22(13)
B00J B00N B00P B00M 100.80(15)
B00L B00N B00P B00M 63.11(18)
B00Q B00N B00P B00O 37.33(13)
B00J B00N B00P B00O 138.02(14)
B00L B00N B00P B00O 100.33(15)
B00Q B00N B00P B00K -63.77(17)
B00O B00N B00P B00K -101.10(15)
B00J B00N B00P B00K 36.92(13)
B00L B00N B00P B00K -0.77(19)
B00Q B00N B00P B00J -100.69(14)
B00O B00N B00P B00J -138.02(14)
B00L B00N B00P B00J -37.69(13)
B1 B00J B00P B00M -0.16(18)
B00N B00J B00P B00M -101.12(15)
B00K B00J B00P B00M 37.48(13)
B00L B00J B00P B00M -63.29(17)
B1 B00J B00P B00O 63.65(17)
B00N B00J B00P B00O -37.30(13)
B00K B00J B00P B00O 101.30(15)
B00L B00J B00P B00O 0.53(18)
B1 B00J B00P B00K -37.65(13)
B00N B00J B00P B00K -138.60(14)
B00L B00J B00P B00K -100.77(14)
B1 B00J B00P B00N 100.95(15)
B00K B00J B00P B00N 138.60(14)
B00L B00J B00P B00N 37.83(13)
C002 C10 B00Q B00L 1.66(18)
B00O C10 B00Q B00L -103.00(14)
B00H C10 B00Q B00L 40.33(12)
B00M C10 B00Q B00L -67.18(17)
C002 C10 B00Q B00N 64.30(16)
B00O C10 B00Q B00N -40.37(13)
B00H C10 B00Q B00N 102.97(14)
B00M C10 B00Q B00N -4.55(18)
C002 C10 B00Q B00H -38.67(13)
B00O C10 B00Q B00H -143.33(14)
B00M C10 B00Q B00H -107.51(15)
C002 C10 B00Q B00O 104.66(15)
B00H C10 B00Q B00O 143.33(14)
B00M C10 B00Q B00O 35.82(14)
B00H B00L B00Q C10 -40.09(12)
B1 B00L B00Q C10 -1.95(17)
B00J B00L B00Q C10 61.26(16)
B00N B00L B00Q C10 98.49(14)
B00H B00L B00Q B00N -138.58(14)
B1 B00L B00Q B00N -100.44(15)
B00J B00L B00Q B00N -37.23(13)
B1 B00L B00Q B00H 38.14(13)
B00J B00L B00Q B00H 101.35(14)
B00N B00L B00Q B00H 138.58(14)
B00H B00L B00Q B00O -100.90(15)
B1 B00L B00Q B00O -62.76(17)
B00J B00L B00Q B00O 0.45(18)
B00N B00L B00Q B00O 37.68(13)
B00O B00N B00Q C10 39.51(12)
B00J B00N B00Q C10 -61.18(16)
B00L B00N B00Q C10 -98.41(14)
B00P B00N B00Q C10 2.50(17)
B00O B00N B00Q B00L 137.92(14)
B00J B00N B00Q B00L 37.23(13)
B00P B00N B00Q B00L 100.91(15)
B00O B00N B00Q B00H 101.06(15)
B00J B00N B00Q B00H 0.37(18)
B00L B00N B00Q B00H -36.86(13)
B00P B00N B00Q B00H 64.05(17)
B00J B00N B00Q B00O -100.69(14)
B00L B00N B00Q B00O -137.92(14)
B00P B00N B00Q B00O -37.01(13)
C002 B00H B00Q C10 34.13(12)
B00L B00H B00Q C10 133.22(14)
B1 B00H B00Q C10 95.13(14)
C10 B00H B00Q B00L -133.22(14)
C002 B00H B00Q B00L -99.09(14)
B1 B00H B00Q B00L -38.09(13)
C10 B00H B00Q B00N -95.89(15)
C002 B00H B00Q B00N -61.76(16)
B00L B00H B00Q B00N 37.33(13)
B1 B00H B00Q B00N -0.76(18)
C10 B00H B00Q B00O -32.35(13)
C002 B00H B00Q B00O 1.78(18)
B00L B00H B00Q B00O 100.87(15)
B1 B00H B00Q B00O 62.78(18)
B00P B00O B00Q C10 -95.72(14)
B00M B00O B00Q C10 -32.66(13)
B00N B00O B00Q C10 -133.52(14)
C10 B00O B00Q B00L 95.60(14)
B00P B00O B00Q B00L -0.12(19)
B00M B00O B00Q B00L 62.94(19)
B00N B00O B00Q B00L -37.92(13)
C10 B00O B00Q B00N 133.52(14)
B00P B00O B00Q B00N 37.79(14)
B00M B00O B00Q B00N 100.85(16)
C10 B00O B00Q B00H 32.62(13)
B00P B00O B00Q B00H -63.10(18)
B00M B00O B00Q B00H 0.0(2)
B00N B00O B00Q B00H -100.90(15)
